data_7222854
loop_
_publ_author_name
'Krebs, B.'

_publ_section_title
;
 Strukturchemie von Chalkogenid-halogeniden: Die Kristallstrukturen von
 Pb4 Se Br6 und Pb5 S2 J6
;
_journal_name_full
;
Zeitschrift fuer Naturforschung, Teil B. Anorganische Chemie, Organische 
Chemie (2,1947-32,1977)
;
_journal_page_first 223
_journal_page_last 224
_journal_volume 25
_journal_year 1970
_chemical_formula_sum 'I6 Pb5 S2'
_chemical_name_systematic 'Pb5 S2 I6'
_space_group_IT_number 12
_symmetry_space_group_name_Hall '-C 2y'
_symmetry_space_group_name_H-M 'C 1 2/m 1'
_cell_angle_alpha 90
_cell_angle_beta 98.04
_cell_angle_gamma 90
_cell_formula_units_Z 2
_cell_length_a 14.338
_cell_length_b 4.437
_cell_length_c 14.552
_cell_volume 916.665
_citation_journal_id_ASTM ZENBAX
_cod_data_source_file Krebs_ZENBAX_1970_657.cif
_cod_data_source_block I6Pb5S2
_cod_original_cell_volume 916.6652
_cod_database_code 7222854

loop_
_symmetry_equiv_pos_as_xyz
x,y,z
-x,y,-z
-x,-y,-z
x,-y,z
x+1/2,y+1/2,z
-x+1/2,y+1/2,-z
-x+1/2,-y+1/2,-z
x+1/2,-y+1/2,z

loop_
_atom_site_label
_atom_site_type_symbol
_atom_site_fract_x
_atom_site_fract_y
_atom_site_fract_z
_atom_site_occupancy
_atom_site_U_iso_or_equiv
Pb1 Pb+2 0 0 0 1 0.0
I1 I-1 0.3637 0 0.064 1 0.0
I2 I-1 0.1185 0 0.2043 1 0.0
Pb3 Pb+2 0.1266 0 0.4633 1 0.0
Pb2 Pb+2 0.2164 0 0.7606 1 0.0
S1 S-2 0.2803 0 0.5943 1 0.0
I3 I-1 0.4266 0 0.3565 1 0.0
